data_7160681
loop_
_publ_author_name
'Sequeira, Steve O.'
'Diaz-Rodriguez, Roberto M'
'Atansi, Mmasinachi'
'Hilborn, James W.'
'Alka&#x15f;, Adil'
'Gapare, Rosinah Liandrah'
'Dearden, Madeleine'
'Sullivan, Em C.'
'Brown, Emily B.'
'Robertson, Katherine N.'
'Thompson, Alison'

_publ_section_title
;
 Synthesis and properties of tetra-aryl azobispyrroles.
;
_journal_issue 34
_journal_name_full 'Organic &amp; biomolecular chemistry'
_journal_page_first 7752
_journal_page_last 7758
_journal_paper_doi 10.1039/d5ob01104c
_journal_volume 23
_journal_year 2025
_chemical_formula_moiety '2(C16 H10 Cl2 N2)'
_chemical_formula_sum 'C16 H10 Cl2 N2'
_chemical_formula_weight 301.16
_space_group_crystal_system trigonal
_space_group_IT_number 148
_space_group_name_Hall '-R 3'
_space_group_name_H-M_alt 'R -3 :H'
_atom_sites_solution_hydrogens mixed
_atom_sites_solution_primary dual
_audit_creation_method SHELXL-2019/3
_audit_update_record
;
2025-05-09 deposited with the CCDC.	2025-07-29 downloaded from the CCDC.
;
_cell_angle_alpha 90
_cell_angle_beta 90
_cell_angle_gamma 120
_cell_formula_units_Z 18
_cell_length_a 31.997(5)
_cell_length_b 31.997(5)
_cell_length_c 7.0615(10)
_cell_measurement_reflns_used 9005
_cell_measurement_temperature 125(2)
_cell_measurement_theta_max 28.71
_cell_measurement_theta_min 2.20
_cell_volume 6261.0(16)
_computing_cell_refinement 'Bruker SAINT'
_computing_data_collection 'Bruker APEX2'
_computing_data_reduction 'Bruker SAINT'
_computing_structure_refinement 'SHELXL-2019/2 (Sheldrick, 2019)'
_computing_structure_solution 'SHELXT-2014 (Sheldrick, 2015)'
_diffrn_ambient_temperature 125(2)
_diffrn_measured_fraction_theta_full 1.000
_diffrn_measured_fraction_theta_max 0.963
_diffrn_measurement_device_type 'Bruker APEX-II CCD'
_diffrn_measurement_method '\f and \w scans'
_diffrn_radiation_monochromator graphite
_diffrn_radiation_source 'sealed tube'
_diffrn_radiation_type MoK\a
_diffrn_radiation_wavelength 0.71073
_diffrn_reflns_av_R_equivalents 0.0187
_diffrn_reflns_av_unetI/netI 0.0114
_diffrn_reflns_Laue_measured_fraction_full 1.000
_diffrn_reflns_Laue_measured_fraction_max 0.963
_diffrn_reflns_limit_h_max 42
_diffrn_reflns_limit_h_min -43
_diffrn_reflns_limit_k_max 42
_diffrn_reflns_limit_k_min -42
_diffrn_reflns_limit_l_max 9
_diffrn_reflns_limit_l_min -9
_diffrn_reflns_number 25536
_diffrn_reflns_point_group_measured_fraction_full 1.000
_diffrn_reflns_point_group_measured_fraction_max 0.963
_diffrn_reflns_theta_full 25.242
_diffrn_reflns_theta_max 28.882
_diffrn_reflns_theta_min 1.273
_exptl_absorpt_coefficient_mu 0.456
_exptl_absorpt_correction_T_max 0.7458
_exptl_absorpt_correction_T_min 0.7075
_exptl_absorpt_correction_type multi-scan
_exptl_absorpt_process_details 'SADABS; Bruker 2009'
_exptl_crystal_colour 'dark red'
_exptl_crystal_density_diffrn 1.438
_exptl_crystal_description block
_exptl_crystal_F_000 2772
_exptl_crystal_size_max 0.380
_exptl_crystal_size_mid 0.260
_exptl_crystal_size_min 0.220
_refine_diff_density_max 0.404
_refine_diff_density_min -0.279
_refine_diff_density_rms 0.047
_refine_ls_extinction_method none
_refine_ls_goodness_of_fit_ref 1.045
_refine_ls_hydrogen_treatment mixed
_refine_ls_matrix_type full
_refine_ls_number_parameters 185
_refine_ls_number_reflns 3533
_refine_ls_number_restraints 1
_refine_ls_restrained_S_all 1.045
_refine_ls_R_factor_all 0.0329
_refine_ls_R_factor_gt 0.0293
_refine_ls_shift/su_max 0.001
_refine_ls_shift/su_mean 0.000
_refine_ls_structure_factor_coef Fsqd
_refine_ls_weighting_details 'w=1/[\s^2^(Fo^2^)+(0.0395P)^2^+8.7287P] where P=(Fo^2^+2Fc^2^)/3'
_refine_ls_weighting_scheme calc
_refine_ls_wR_factor_gt 0.0769
_refine_ls_wR_factor_ref 0.0794
_reflns_Friedel_coverage 0.000
_reflns_number_gt 3215
_reflns_number_total 3533
_reflns_threshold_expression 'I > 2\s(I)'
_cod_data_source_file d5ob01104c2.cif
_cod_data_source_block RD017
_cod_depositor_comments 'Adding full bibliography for 7160678--7160681.cif.'
_cod_original_cell_volume 6261(2)
_cod_database_code 7160681
_shelx_shelxl_version_number 2019/3
_shelx_space_group_comment
;
The symmetry employed for this shelxl refinement is uniquely defined
by the following loop, which should always be used as a source of
symmetry information in preference to the above space-group names.
They are only intended as comments.
;
_shelx_estimated_absorpt_t_min 0.846
_shelx_estimated_absorpt_t_max 0.906

loop_
_space_group_symop_operation_xyz
'x, y, z'
'-y, x-y, z'
'-x+y, -x, z'
'x+2/3, y+1/3, z+1/3'
'-y+2/3, x-y+1/3, z+1/3'
'-x+y+2/3, -x+1/3, z+1/3'
'x+1/3, y+2/3, z+2/3'
'-y+1/3, x-y+2/3, z+2/3'
'-x+y+1/3, -x+2/3, z+2/3'
'-x, -y, -z'
'y, -x+y, -z'
'x-y, x, -z'
'-x+2/3, -y+1/3, -z+1/3'
'y+2/3, -x+y+1/3, -z+1/3'
'x-y+2/3, x+1/3, -z+1/3'
'-x+1/3, -y+2/3, -z+2/3'
'y+1/3, -x+y+2/3, -z+2/3'
'x-y+1/3, x+2/3, -z+2/3'

loop_
_atom_site_label
_atom_site_type_symbol
_atom_site_fract_x
_atom_site_fract_y
_atom_site_fract_z
_atom_site_U_iso_or_equiv
_atom_site_adp_type
_atom_site_occupancy
_atom_site_site_symmetry_order
_atom_site_calc_flag
_atom_site_refinement_flags_posn
_atom_site_refinement_flags_adp
_atom_site_refinement_flags_occupancy
_atom_site_disorder_assembly
_atom_site_disorder_group
Cl1 Cl 0.31450(2) 0.43517(2) 0.42909(4) 0.03111(9) Uani 1 1 d . . . . .
Cl2 Cl 0.44259(2) 0.48082(2) 1.00684(5) 0.02795(9) Uani 1 1 d . . . . .
N1 N 0.47270(3) 0.55984(3) 0.46681(14) 0.01611(19) Uani 1 1 d D . . . .
H1N H 0.5006(5) 0.5762(5) 0.411(2) 0.025(4) Uiso 1 1 d D . . . .
N2 N 0.47908(3) 0.48867(3) 0.54027(14) 0.01685(19) Uani 1 1 d . . . . .
C1 C 0.45551(4) 0.51467(4) 0.54371(16) 0.0163(2) Uani 1 1 d . . . . .
C2 C 0.41039(4) 0.50077(4) 0.62312(16) 0.0160(2) Uani 1 1 d . . . . .
C3 C 0.40114(4) 0.53883(4) 0.59256(16) 0.0167(2) Uani 1 1 d . . . . .
H3 H 0.372992 0.539447 0.630887 0.020 Uiso 1 1 calc R U . . .
C4 C 0.44027(4) 0.57536(4) 0.49664(15) 0.0154(2) Uani 1 1 d . . . . .
C5 C 0.37731(4) 0.45536(4) 0.72119(15) 0.0151(2) Uani 1 1 d . . . . .
C6 C 0.33155(4) 0.42324(4) 0.64684(16) 0.0172(2) Uani 1 1 d . . . . .
C7 C 0.29848(4) 0.38148(4) 0.74033(18) 0.0205(2) Uani 1 1 d . . . . .
H7 H 0.267853 0.360491 0.685608 0.025 Uiso 1 1 calc R U . . .
C8 C 0.31079(4) 0.37086(4) 0.91458(19) 0.0236(2) Uani 1 1 d . . . . .
H8 H 0.288360 0.342466 0.980068 0.028 Uiso 1 1 calc R U . . .
C9 C 0.35549(4) 0.40125(4) 0.99415(18) 0.0231(2) Uani 1 1 d . . . . .
H9 H 0.363885 0.393738 1.113300 0.028 Uiso 1 1 calc R U . . .
C10 C 0.38797(4) 0.44291(4) 0.89776(16) 0.0179(2) Uani 1 1 d . . . . .
C11 C 0.44755(4) 0.62190(4) 0.43300(15) 0.0156(2) Uani 1 1 d . . . . .
C12 C 0.41237(4) 0.63460(4) 0.47384(17) 0.0201(2) Uani 1 1 d . . . . .
H12 H 0.384526 0.613103 0.544402 0.024 Uiso 1 1 calc R U . . .
C13 C 0.41791(5) 0.67824(4) 0.41211(18) 0.0232(2) Uani 1 1 d . . . . .
H13 H 0.393756 0.686302 0.440259 0.028 Uiso 1 1 calc R U . . .
C14 C 0.45847(5) 0.71026(4) 0.30946(18) 0.0240(2) Uani 1 1 d . . . . .
H14 H 0.462307 0.740293 0.268929 0.029 Uiso 1 1 calc R U . . .
C15 C 0.49333(4) 0.69803(4) 0.26657(17) 0.0225(2) Uani 1 1 d . . . . .
H15 H 0.520930 0.719616 0.194978 0.027 Uiso 1 1 calc R U . . .
C16 C 0.48808(4) 0.65431(4) 0.32787(16) 0.0180(2) Uani 1 1 d . . . . .
H16 H 0.512230 0.646357 0.298117 0.022 Uiso 1 1 calc R U . . .

loop_
_atom_site_aniso_label
_atom_site_aniso_U_11
_atom_site_aniso_U_22
_atom_site_aniso_U_33
_atom_site_aniso_U_23
_atom_site_aniso_U_13
_atom_site_aniso_U_12
Cl1 0.02805(16) 0.03219(17) 0.02306(16) 0.00254(12) -0.00656(11) 0.00754(13)
Cl2 0.01918(14) 0.03190(17) 0.02953(17) 0.00001(12) -0.00593(11) 0.01035(12)
N1 0.0128(4) 0.0136(4) 0.0211(5) 0.0020(3) 0.0040(3) 0.0060(3)
N2 0.0139(4) 0.0147(4) 0.0213(5) 0.0004(3) 0.0034(3) 0.0066(3)
C1 0.0147(5) 0.0131(5) 0.0199(5) 0.0011(4) 0.0027(4) 0.0060(4)
C2 0.0140(5) 0.0140(5) 0.0187(5) 0.0011(4) 0.0027(4) 0.0062(4)
C3 0.0148(5) 0.0160(5) 0.0195(5) 0.0014(4) 0.0029(4) 0.0080(4)
C4 0.0146(5) 0.0142(5) 0.0169(5) -0.0002(4) 0.0008(4) 0.0069(4)
C5 0.0140(5) 0.0131(5) 0.0193(5) 0.0008(4) 0.0042(4) 0.0076(4)
C6 0.0171(5) 0.0170(5) 0.0182(5) 0.0001(4) 0.0021(4) 0.0090(4)
C7 0.0154(5) 0.0149(5) 0.0286(6) -0.0015(4) 0.0044(4) 0.0057(4)
C8 0.0218(6) 0.0168(5) 0.0312(6) 0.0076(4) 0.0101(5) 0.0088(5)
C9 0.0251(6) 0.0234(6) 0.0241(6) 0.0074(5) 0.0048(5) 0.0147(5)
C10 0.0150(5) 0.0182(5) 0.0222(5) 0.0004(4) 0.0010(4) 0.0096(4)
C11 0.0168(5) 0.0139(5) 0.0146(5) -0.0002(4) -0.0013(4) 0.0065(4)
C12 0.0206(5) 0.0191(5) 0.0217(5) 0.0023(4) 0.0030(4) 0.0108(4)
C13 0.0284(6) 0.0231(6) 0.0237(6) 0.0005(4) -0.0006(5) 0.0172(5)
C14 0.0324(6) 0.0184(5) 0.0219(6) 0.0037(4) -0.0024(5) 0.0134(5)
C15 0.0228(6) 0.0185(5) 0.0204(5) 0.0051(4) 0.0002(4) 0.0061(5)
C16 0.0166(5) 0.0182(5) 0.0172(5) 0.0010(4) -0.0006(4) 0.0070(4)

loop_
_atom_type_symbol
_atom_type_description
_atom_type_scat_dispersion_real
_atom_type_scat_dispersion_imag
_atom_type_scat_source
C C 0.0033 0.0016 'International Tables Vol C Tables 4.2.6.8 and 6.1.1.4'
H H 0.0000 0.0000 'International Tables Vol C Tables 4.2.6.8 and 6.1.1.4'
Cl Cl 0.1484 0.1585 'International Tables Vol C Tables 4.2.6.8 and 6.1.1.4'
N N 0.0061 0.0033 'International Tables Vol C Tables 4.2.6.8 and 6.1.1.4'

loop_
_geom_angle_atom_site_label_1
_geom_angle_atom_site_label_2
_geom_angle_atom_site_label_3
_geom_angle
_geom_angle_site_symmetry_1
_geom_angle_site_symmetry_3
_geom_angle_publ_flag
C4 N1 C1 110.02(9) . . ?
C4 N1 H1N 125.8(10) . . ?
C1 N1 H1N 124.1(10) . . ?
N2 N2 C1 113.34(11) 10_666 . ?
N2 C1 N1 125.24(10) . . ?
N2 C1 C2 127.35(10) . . ?
N1 C1 C2 107.41(9) . . ?
C1 C2 C3 107.10(9) . . ?
C1 C2 C5 128.33(10) . . ?
C3 C2 C5 124.57(10) . . ?
C4 C3 C2 108.18(9) . . ?
C4 C3 H3 125.9 . . ?
C2 C3 H3 125.9 . . ?
N1 C4 C3 107.28(9) . . ?
N1 C4 C11 123.95(10) . . ?
C3 C4 C11 128.77(10) . . ?
C10 C5 C6 115.95(10) . . ?
C10 C5 C2 122.76(10) . . ?
C6 C5 C2 121.18(10) . . ?
C7 C6 C5 122.73(11) . . ?
C7 C6 Cl1 117.43(9) . . ?
C5 C6 Cl1 119.84(8) . . ?
C8 C7 C6 119.02(11) . . ?
C8 C7 H7 120.5 . . ?
C6 C7 H7 120.5 . . ?
C9 C8 C7 120.60(11) . . ?
C9 C8 H8 119.7 . . ?
C7 C8 H8 119.7 . . ?
C8 C9 C10 119.28(11) . . ?
C8 C9 H9 120.4 . . ?
C10 C9 H9 120.4 . . ?
C9 C10 C5 122.42(11) . . ?
C9 C10 Cl2 117.54(9) . . ?
C5 C10 Cl2 120.02(9) . . ?
C16 C11 C12 118.28(10) . . ?
C16 C11 C4 122.36(10) . . ?
C12 C11 C4 119.35(10) . . ?
C13 C12 C11 120.62(11) . . ?
C13 C12 H12 119.7 . . ?
C11 C12 H12 119.7 . . ?
C12 C13 C14 120.56(11) . . ?
C12 C13 H13 119.7 . . ?
C14 C13 H13 119.7 . . ?
C15 C14 C13 119.49(11) . . ?
C15 C14 H14 120.3 . . ?
C13 C14 H14 120.3 . . ?
C14 C15 C16 120.36(11) . . ?
C14 C15 H15 119.8 . . ?
C16 C15 H15 119.8 . . ?
C15 C16 C11 120.69(11) . . ?
C15 C16 H16 119.7 . . ?
C11 C16 H16 119.7 . . ?

loop_
_geom_bond_atom_site_label_1
_geom_bond_atom_site_label_2
_geom_bond_distance
_geom_bond_site_symmetry_2
_geom_bond_publ_flag
Cl1 C6 1.7365(12) . ?
Cl2 C10 1.7318(12) . ?
N1 C4 1.3722(14) . ?
N1 C1 1.3754(14) . ?
N1 H1N 0.871(13) . ?
N2 N2 1.2923(18) 10_666 ?
N2 C1 1.3743(14) . ?
C1 C2 1.3981(15) . ?
C2 C3 1.4062(15) . ?
C2 C5 1.4742(15) . ?
C3 C4 1.3890(15) . ?
C3 H3 0.9500 . ?
C4 C11 1.4584(15) . ?
C5 C10 1.4020(16) . ?
C5 C6 1.4039(15) . ?
C6 C7 1.3883(16) . ?
C7 C8 1.3851(18) . ?
C7 H7 0.9500 . ?
C8 C9 1.3841(18) . ?
C8 H8 0.9500 . ?
C9 C10 1.3910(16) . ?
C9 H9 0.9500 . ?
C11 C16 1.4011(15) . ?
C11 C12 1.4047(16) . ?
C12 C13 1.3869(16) . ?
C12 H12 0.9500 . ?
C13 C14 1.3891(18) . ?
C13 H13 0.9500 . ?
C14 C15 1.3877(18) . ?
C14 H14 0.9500 . ?
C15 C16 1.3921(16) . ?
C15 H15 0.9500 . ?
C16 H16 0.9500 . ?

loop_
_geom_hbond_atom_site_label_D
_geom_hbond_atom_site_label_H
_geom_hbond_atom_site_label_A
_geom_hbond_distance_DH
_geom_hbond_distance_HA
_geom_hbond_distance_DA
_geom_hbond_angle_DHA
_geom_hbond_site_symmetry_A
_geom_hbond_publ_flag
N1 H1N N2 0.871(13) 2.490(16) 2.6809(14) 93.0(11) 10_666 yes
N1 H1N C7 0.871(13) 2.677(15) 3.2445(15) 123.9(13) 15_556 yes
N1 H1N C8 0.871(13) 2.978(14) 3.7668(16) 151.5(13) 15_556 yes

loop_
_geom_torsion_atom_site_label_1
_geom_torsion_atom_site_label_2
_geom_torsion_atom_site_label_3
_geom_torsion_atom_site_label_4
_geom_torsion
_geom_torsion_site_symmetry_1
_geom_torsion_site_symmetry_2
_geom_torsion_site_symmetry_3
_geom_torsion_site_symmetry_4
_geom_torsion_publ_flag
N2 N2 C1 N1 1.59(18) 10_666 . . . ?
N2 N2 C1 C2 -178.74(12) 10_666 . . . ?
C4 N1 C1 N2 -179.56(11) . . . . ?
C4 N1 C1 C2 0.71(12) . . . . ?
N2 C1 C2 C3 -179.99(11) . . . . ?
N1 C1 C2 C3 -0.26(12) . . . . ?
N2 C1 C2 C5 -0.1(2) . . . . ?
N1 C1 C2 C5 179.59(11) . . . . ?
C1 C2 C3 C4 -0.26(13) . . . . ?
C5 C2 C3 C4 179.88(10) . . . . ?
C1 N1 C4 C3 -0.87(12) . . . . ?
C1 N1 C4 C11 179.91(10) . . . . ?
C2 C3 C4 N1 0.68(13) . . . . ?
C2 C3 C4 C11 179.85(11) . . . . ?
C1 C2 C5 C10 67.94(16) . . . . ?
C3 C2 C5 C10 -112.23(13) . . . . ?
C1 C2 C5 C6 -116.07(13) . . . . ?
C3 C2 C5 C6 63.76(15) . . . . ?
C10 C5 C6 C7 -0.17(16) . . . . ?
C2 C5 C6 C7 -176.42(10) . . . . ?
C10 C5 C6 Cl1 179.90(8) . . . . ?
C2 C5 C6 Cl1 3.65(14) . . . . ?
C5 C6 C7 C8 0.22(17) . . . . ?
Cl1 C6 C7 C8 -179.84(9) . . . . ?
C6 C7 C8 C9 -0.35(18) . . . . ?
C7 C8 C9 C10 0.42(18) . . . . ?
C8 C9 C10 C5 -0.38(18) . . . . ?
C8 C9 C10 Cl2 177.82(9) . . . . ?
C6 C5 C10 C9 0.25(16) . . . . ?
C2 C5 C10 C9 176.43(10) . . . . ?
C6 C5 C10 Cl2 -177.90(8) . . . . ?
C2 C5 C10 Cl2 -1.72(15) . . . . ?
N1 C4 C11 C16 2.64(17) . . . . ?
C3 C4 C11 C16 -176.40(11) . . . . ?
N1 C4 C11 C12 -178.92(10) . . . . ?
C3 C4 C11 C12 2.04(18) . . . . ?
C16 C11 C12 C13 -0.30(17) . . . . ?
C4 C11 C12 C13 -178.81(11) . . . . ?
C11 C12 C13 C14 -0.28(19) . . . . ?
C12 C13 C14 C15 0.84(19) . . . . ?
C13 C14 C15 C16 -0.82(19) . . . . ?
C14 C15 C16 C11 0.24(18) . . . . ?
C12 C11 C16 C15 0.32(17) . . . . ?
C4 C11 C16 C15 178.78(11) . . . . ?
